data_7013455
loop_
_publ_author_name
'Jos\'e Benito'
'Jes\'us R. Berenguer'
'Juan Forni\'es'
'Bel\'en Gil'
'Julio G\'omez'
'Elena Lalinde'

_publ_section_title
;
 Synthesis, characterization and luminescence properties of homoleptic
 platinum(II) acetylide complexes
;
_journal_issue 22
_journal_name_full 'Dalton Trans.'
_journal_page_first 4331
_journal_page_last 4339
_journal_paper_doi 10.1039/b308291a
_journal_year 2003
_chemical_formula_sum 'C67 H97 Cl0 N7 O2 Pt'
_chemical_formula_weight 1227.60
_chemical_name_systematic
;
?
;
_space_group_IT_number 4
_symmetry_cell_setting monoclinic
_symmetry_space_group_name_Hall 'P 2yb'
_symmetry_space_group_name_H-M 'P 1 21 1'
_atom_sites_solution_hydrogens geom
_atom_sites_solution_primary direct
_atom_sites_solution_secondary difmap
_audit_creation_method SHELXL-97
_cell_angle_alpha 90.00
_cell_angle_beta 105.2200(10)
_cell_angle_gamma 90.00
_cell_formula_units_Z 2
_cell_length_a 13.5652(2)
_cell_length_b 17.1763(3)
_cell_length_c 14.2647(3)
_cell_measurement_temperature 173(1)
_cell_volume 3207.10(10)
_computing_structure_refinement 'SHELXL-97 (Sheldrick, 1997)'
_diffrn_ambient_temperature 173(1)
_diffrn_measured_fraction_theta_full 0.994
_diffrn_measured_fraction_theta_max 0.994
_diffrn_radiation_monochromator graphite
_diffrn_radiation_source 'fine-focus sealed tube'
_diffrn_radiation_type MoK\a
_diffrn_radiation_wavelength 0.71073
_diffrn_reflns_av_R_equivalents 0.0385
_diffrn_reflns_av_sigmaI/netI 0.0653
_diffrn_reflns_limit_h_max 17
_diffrn_reflns_limit_h_min -17
_diffrn_reflns_limit_k_max 18
_diffrn_reflns_limit_k_min -22
_diffrn_reflns_limit_l_max 18
_diffrn_reflns_limit_l_min -17
_diffrn_reflns_number 25461
_diffrn_reflns_theta_full 27.88
_diffrn_reflns_theta_max 27.88
_diffrn_reflns_theta_min 1.90
_exptl_absorpt_coefficient_mu 2.235
_exptl_absorpt_correction_T_max 0.753
_exptl_absorpt_correction_T_min 0.717
_exptl_absorpt_correction_type multi-scan
_exptl_crystal_colour yellow
_exptl_crystal_density_diffrn 1.269
_exptl_crystal_density_method 'not measured'
_exptl_crystal_description block
_exptl_crystal_F_000 1280
_exptl_crystal_size_max 0.200
_exptl_crystal_size_mid 0.175
_exptl_crystal_size_min 0.125
_refine_diff_density_max 0.684
_refine_diff_density_min -1.565
_refine_diff_density_rms 0.092
_refine_ls_abs_structure_details 'Flack H D (1983), Acta Cryst. A39, 876-881'
_refine_ls_abs_structure_Flack -0.004(6)
_refine_ls_extinction_method none
_refine_ls_goodness_of_fit_ref 1.031
_refine_ls_hydrogen_treatment mixed
_refine_ls_matrix_type full
_refine_ls_number_parameters 710
_refine_ls_number_reflns 14115
_refine_ls_number_restraints 1
_refine_ls_restrained_S_all 1.031
_refine_ls_R_factor_all 0.0565
_refine_ls_R_factor_gt 0.0414
_refine_ls_shift/su_max 0.002
_refine_ls_shift/su_mean 0.000
_refine_ls_structure_factor_coef Fsqd
_refine_ls_weighting_details 'calc w=1/[\s^2^(Fo^2^)+(0.0141P)^2^+4.9231P] where P=(Fo^2^+2Fc^2^)/3'
_refine_ls_weighting_scheme calc
_refine_ls_wR_factor_gt 0.0774
_refine_ls_wR_factor_ref 0.0830
_reflns_number_gt 12011
_reflns_number_total 14115
_reflns_threshold_expression >2sigma(I)
_cod_data_source_file b308291a.txt
_cod_data_source_block 9b.HCCC5H4N-4.2H2O
_cod_depositor_comments
;
The following automatic conversions were performed:
'_symmetry_cell_setting' value 'Monoclinic' changed to 'monoclinic'
according to '/home/saulius/struct/CIF-dictionaries/cif_core.dic'
dictionary named 'cif_core.dic' version 2.4.1 from 2010-06-29.

Automatic conversion script
Id: cif_fix_enum 1527 2010-12-29 10:47:43Z saulius 
;
_cod_original_sg_symbol_H-M 'P 21'
_cod_database_code 7013455

loop_
_symmetry_equiv_pos_as_xyz
'x, y, z'
'-x, y+1/2, -z'

loop_
_atom_site_label
_atom_site_type_symbol
_atom_site_fract_x
_atom_site_fract_y
_atom_site_fract_z
_atom_site_U_iso_or_equiv
_atom_site_adp_type
_atom_site_occupancy
_atom_site_symmetry_multiplicity
_atom_site_calc_flag
_atom_site_refinement_flags
_atom_site_disorder_assembly
_atom_site_disorder_group
Pt1 Pt 0.876429(12) 0.19546(2) 0.606352(12) 0.02760(5) Uani 1 1 d . . .
N1 N 0.5115(4) -0.0549(3) 0.2539(4) 0.0486(13) Uani 1 1 d . . .
N2 N 1.2254(4) -0.0640(4) 0.9618(5) 0.0632(17) Uani 1 1 d . . .
N3 N 1.1090(4) 0.5236(4) 0.9316(4) 0.0593(16) Uani 1 1 d . . .
N4 N 0.5858(4) 0.5123(3) 0.2955(4) 0.0568(15) Uani 1 1 d . . .
N5 N 0.6963(3) 0.1379(3) 0.8208(3) 0.0349(10) Uani 1 1 d . . .
N6 N 1.1010(4) 0.0797(3) 0.4482(4) 0.0433(12) Uani 1 1 d . . .
N7 N 0.3839(4) 0.3718(4) 0.9726(4) 0.0638(17) Uani 1 1 d . . .
C1 C 0.7892(7) 0.1147(6) 0.5158(7) 0.033(2) Uani 1 1 d . . .
C2 C 0.7313(6) 0.0746(5) 0.4654(7) 0.0372(19) Uani 1 1 d . . .
C3 C 0.6592(5) 0.0284(4) 0.3941(5) 0.0367(14) Uani 1 1 d . . .
C4 C 0.5597(5) 0.0191(4) 0.4014(5) 0.0532(18) Uani 1 1 d . . .
H4 H 0.5403 0.0403 0.4539 0.064 Uiso 1 1 calc R . .
C5 C 0.4896(5) -0.0218(5) 0.3308(6) 0.062(2) Uani 1 1 d . . .
H5 H 0.4233 -0.0265 0.3371 0.074 Uiso 1 1 calc R . .
C6 C 0.6809(6) -0.0065(5) 0.3148(7) 0.046(2) Uani 1 1 d . . .
H6 H 0.7465 -0.0029 0.3064 0.055 Uiso 1 1 calc R . .
C7 C 0.6066(5) -0.0466(4) 0.2476(5) 0.0474(16) Uani 1 1 d . . .
H7 H 0.6243 -0.0691 0.1950 0.057 Uiso 1 1 calc R . .
C8 C 0.9627(7) 0.1134(5) 0.6938(7) 0.030(2) Uani 1 1 d . . .
C9 C 1.0184(5) 0.0709(5) 0.7477(6) 0.0348(17) Uani 1 1 d . . .
C10 C 1.0874(5) 0.0247(4) 0.8181(4) 0.0359(13) Uani 1 1 d . . .
C11 C 1.1641(5) 0.0600(4) 0.8903(4) 0.0456(15) Uani 1 1 d . . .
H11 H 1.1709 0.1139 0.8921 0.055 Uiso 1 1 calc R . .
C12 C 1.2303(5) 0.0142(5) 0.9597(5) 0.0604(19) Uani 1 1 d . . .
H12 H 1.2806 0.0390 1.0072 0.072 Uiso 1 1 calc R . .
C13 C 1.0853(6) -0.0561(4) 0.8200(5) 0.0469(17) Uani 1 1 d . . .
H13 H 1.0383 -0.0835 0.7721 0.056 Uiso 1 1 calc R . .
C14 C 1.1548(9) -0.0963(7) 0.8946(9) 0.063(3) Uani 1 1 d . . .
H14 H 1.1494 -0.1502 0.8957 0.076 Uiso 1 1 calc R . .
C15 C 0.9505(7) 0.2771(6) 0.6935(7) 0.033(2) Uani 1 1 d . . .
C16 C 0.9872(5) 0.3319(5) 0.7478(6) 0.0324(16) Uani 1 1 d . . .
C17 C 1.0287(5) 0.3958(3) 0.8106(4) 0.0346(13) Uani 1 1 d . . .
C18 C 0.9694(5) 0.4386(4) 0.8575(5) 0.0523(17) Uani 1 1 d . . .
H18 H 0.9011 0.4259 0.8495 0.063 Uiso 1 1 calc R . .
C19 C 1.0126(5) 0.5003(4) 0.9165(5) 0.060(2) Uani 1 1 d . . .
H19 H 0.9712 0.5275 0.9478 0.072 Uiso 1 1 calc R . .
C20 C 1.1301(5) 0.4190(4) 0.8271(5) 0.0433(16) Uani 1 1 d . . .
H20 H 1.1740 0.3919 0.7986 0.052 Uiso 1 1 calc R . .
C21 C 1.1649(8) 0.4813(6) 0.8850(7) 0.049(2) Uani 1 1 d . . .
H21 H 1.2327 0.4958 0.8931 0.059 Uiso 1 1 calc R . .
C22 C 0.7992(7) 0.2768(6) 0.5230(7) 0.032(2) Uani 1 1 d . . .
C23 C 0.7525(6) 0.3298(5) 0.4683(7) 0.0349(18) Uani 1 1 d . . .
C24 C 0.6962(5) 0.3907(4) 0.4107(5) 0.0352(14) Uani 1 1 d . . .
C25 C 0.7111(7) 0.4107(5) 0.3203(7) 0.049(2) Uani 1 1 d . . .
H25 H 0.7583 0.3838 0.2957 0.059 Uiso 1 1 calc R . .
C26 C 0.6557(6) 0.4701(4) 0.2687(5) 0.0559(19) Uani 1 1 d . . .
H26 H 0.6680 0.4821 0.2092 0.067 Uiso 1 1 calc R . .
C27 C 0.6235(5) 0.4340(4) 0.4404(5) 0.0512(17) Uani 1 1 d . . .
H27 H 0.6097 0.4235 0.4997 0.061 Uiso 1 1 calc R . .
C28 C 0.5716(5) 0.4926(4) 0.3815(6) 0.0587(19) Uani 1 1 d . . .
H28 H 0.5232 0.5205 0.4034 0.070 Uiso 1 1 calc R . .
C29 C 0.7288(6) 0.0682(4) 0.7704(5) 0.0602(19) Uani 1 1 d . . .
H29A H 0.6730 0.0552 0.7146 0.072 Uiso 1 1 calc R . .
H29B H 0.7861 0.0840 0.7461 0.072 Uiso 1 1 calc R . .
C30 C 0.7584(7) -0.0035(5) 0.8283(7) 0.085(3) Uani 1 1 d . . .
H30A H 0.7016 -0.0207 0.8525 0.102 Uiso 1 1 calc R . .
H30B H 0.8153 0.0080 0.8838 0.102 Uiso 1 1 calc R . .
C31 C 0.7892(6) -0.0695(5) 0.7684(7) 0.074(2) Uani 1 1 d . . .
H31A H 0.8421 -0.0508 0.7396 0.089 Uiso 1 1 calc R . .
H31B H 0.8171 -0.1125 0.8112 0.089 Uiso 1 1 calc R . .
C32 C 0.7030(7) -0.0971(6) 0.6918(8) 0.097(3) Uani 1 1 d . . .
H32A H 0.6469 -0.1091 0.7188 0.146 Uiso 1 1 calc R . .
H32B H 0.7225 -0.1431 0.6628 0.146 Uiso 1 1 calc R . .
H32C H 0.6826 -0.0574 0.6431 0.146 Uiso 1 1 calc R . .
C33 C 0.6070(5) 0.1144(5) 0.8586(6) 0.0617(19) Uani 1 1 d . . .
H33A H 0.5600 0.0855 0.8075 0.074 Uiso 1 1 calc R . .
H33B H 0.6322 0.0785 0.9120 0.074 Uiso 1 1 calc R . .
C34 C 0.5478(6) 0.1746(5) 0.8925(6) 0.075(3) Uani 1 1 d . . .
H34A H 0.5120 0.2059 0.8375 0.090 Uiso 1 1 calc R . .
H34B H 0.5944 0.2085 0.9377 0.090 Uiso 1 1 calc R . .
C35 C 0.4687(5) 0.1406(5) 0.9432(6) 0.064(2) Uani 1 1 d . . .
H35A H 0.4264 0.1826 0.9562 0.077 Uiso 1 1 calc R . .
H35B H 0.4246 0.1044 0.8992 0.077 Uiso 1 1 calc R . .
C36 C 0.5171(6) 0.0995(6) 1.0364(6) 0.077(2) Uani 1 1 d . . .
H36A H 0.5481 0.0521 1.0227 0.116 Uiso 1 1 calc R . .
H36B H 0.4659 0.0877 1.0696 0.116 Uiso 1 1 calc R . .
H36C H 0.5683 0.1324 1.0766 0.116 Uiso 1 1 calc R . .
C37 C 0.6704(4) 0.2024(7) 0.7473(4) 0.0441(15) Uani 1 1 d . . .
H37A H 0.6587 0.2493 0.7808 0.053 Uiso 1 1 calc R . .
H37B H 0.7299 0.2118 0.7232 0.053 Uiso 1 1 calc R . .
C38 C 0.5813(4) 0.1912(8) 0.6622(4) 0.0505(14) Uani 1 1 d . . .
H38A H 0.5977 0.1516 0.6203 0.061 Uiso 1 1 calc R . .
H38B H 0.5239 0.1726 0.6846 0.061 Uiso 1 1 calc R . .
C39 C 0.5505(5) 0.2633(5) 0.6049(6) 0.070(2) Uani 1 1 d . . .
H39A H 0.6096 0.2829 0.5861 0.083 Uiso 1 1 calc R . .
H39B H 0.5323 0.3019 0.6470 0.083 Uiso 1 1 calc R . .
C40 C 0.4635(6) 0.2567(6) 0.5148(6) 0.083(3) Uani 1 1 d . . .
H40A H 0.4817 0.2211 0.4702 0.124 Uiso 1 1 calc R . .
H40B H 0.4494 0.3070 0.4848 0.124 Uiso 1 1 calc R . .
H40C H 0.4039 0.2379 0.5318 0.124 Uiso 1 1 calc R . .
C41 C 0.7797(5) 0.1652(4) 0.9083(5) 0.063(2) Uani 1 1 d . . .
H41A H 0.7545 0.2117 0.9329 0.075 Uiso 1 1 calc R . .
H41B H 0.7868 0.1256 0.9581 0.075 Uiso 1 1 calc R . .
C42 C 0.8785(5) 0.1822(9) 0.9001(5) 0.073(3) Uani 1 1 d . . .
H42A H 0.8718 0.2137 0.8423 0.088 Uiso 1 1 calc R . .
H42B H 0.9105 0.1336 0.8897 0.088 Uiso 1 1 calc R . .
C43 C 0.9483(6) 0.2227(4) 0.9816(6) 0.073(2) Uani 1 1 d . . .
H43A H 0.9181 0.2734 0.9851 0.088 Uiso 1 1 calc R . .
H43B H 0.9443 0.1948 1.0396 0.088 Uiso 1 1 calc R . .
C44 C 1.0534(6) 0.2365(6) 0.9921(7) 0.097(3) Uani 1 1 d . . .
H44A H 1.0906 0.1887 1.0089 0.145 Uiso 1 1 calc R . .
H44B H 1.0779 0.2741 1.0426 0.145 Uiso 1 1 calc R . .
H44C H 1.0630 0.2559 0.9320 0.145 Uiso 1 1 calc R . .
C45 C 1.0642(5) -0.0046(4) 0.4404(5) 0.0422(15) Uani 1 1 d . . .
H45A H 1.0284 -0.0149 0.3732 0.051 Uiso 1 1 calc R . .
H45B H 1.1235 -0.0384 0.4570 0.051 Uiso 1 1 calc R . .
C46 C 0.9953(6) -0.0262(4) 0.5028(6) 0.0530(19) Uani 1 1 d . . .
H46A H 0.9422 0.0130 0.4950 0.064 Uiso 1 1 calc R . .
H46B H 1.0346 -0.0254 0.5703 0.064 Uiso 1 1 calc R . .
C47 C 0.9456(6) -0.1048(4) 0.4808(6) 0.065(2) Uani 1 1 d . . .
H47A H 0.9070 -0.1062 0.4131 0.078 Uiso 1 1 calc R . .
H47B H 0.9984 -0.1443 0.4901 0.078 Uiso 1 1 calc R . .
C48 C 0.8764(6) -0.1238(5) 0.5425(6) 0.066(2) Uani 1 1 d . . .
H48A H 0.9159 -0.1312 0.6083 0.099 Uiso 1 1 calc R . .
H48B H 0.8395 -0.1707 0.5192 0.099 Uiso 1 1 calc R . .
H48C H 0.8290 -0.0818 0.5398 0.099 Uiso 1 1 calc R . .
C49 C 1.1756(5) 0.0828(4) 0.3842(5) 0.0581(18) Uani 1 1 d . . .
H49A H 1.2381 0.0569 0.4190 0.070 Uiso 1 1 calc R . .
H49B H 1.1465 0.0523 0.3263 0.070 Uiso 1 1 calc R . .
C50 C 1.2031(6) 0.1587(4) 0.3535(6) 0.068(2) Uani 1 1 d . . .
H50A H 1.2240 0.1928 0.4094 0.082 Uiso 1 1 calc R . .
H50B H 1.1442 0.1818 0.3082 0.082 Uiso 1 1 calc R . .
C51 C 1.2930(6) 0.1500(5) 0.3033(6) 0.070(2) Uani 1 1 d . . .
H51A H 1.3169 0.2015 0.2921 0.084 Uiso 1 1 calc R . .
H51B H 1.3492 0.1231 0.3475 0.084 Uiso 1 1 calc R . .
C52 C 1.2652(6) 0.1072(5) 0.2095(6) 0.074(2) Uani 1 1 d . . .
H52A H 1.2442 0.0553 0.2201 0.111 Uiso 1 1 calc R . .
H52B H 1.3233 0.1050 0.1830 0.111 Uiso 1 1 calc R . .
H52C H 1.2101 0.1337 0.1648 0.111 Uiso 1 1 calc R . .
C53 C 1.1589(5) 0.0941(4) 0.5563(5) 0.0523(16) Uani 1 1 d . . .
H53A H 1.1133 0.0799 0.5957 0.063 Uiso 1 1 calc R . .
H53B H 1.2162 0.0583 0.5728 0.063 Uiso 1 1 calc R . .
C54 C 1.1983(5) 0.1723(3) 0.5859(5) 0.055(2) Uani 1 1 d . . .
H54A H 1.1430 0.2095 0.5651 0.066 Uiso 1 1 calc R . .
H54B H 1.2500 0.1851 0.5525 0.066 Uiso 1 1 calc R . .
C55 C 1.2430(6) 0.1811(7) 0.6916(5) 0.067(3) Uani 1 1 d . . .
H55A H 1.1912 0.1667 0.7242 0.080 Uiso 1 1 calc R . .
H55B H 1.2984 0.1439 0.7113 0.080 Uiso 1 1 calc R . .
C56 C 1.2823(7) 0.2576(5) 0.7271(7) 0.094(3) Uani 1 1 d . . .
H56A H 1.3389 0.2705 0.7014 0.141 Uiso 1 1 calc R . .
H56B H 1.3046 0.2568 0.7968 0.141 Uiso 1 1 calc R . .
H56C H 1.2294 0.2958 0.7065 0.141 Uiso 1 1 calc R . .
C57 C 1.0161(4) 0.1376(4) 0.4188(5) 0.0442(15) Uani 1 1 d . . .
H57A H 0.9780 0.1374 0.4676 0.053 Uiso 1 1 calc R . .
H57B H 1.0460 0.1890 0.4193 0.053 Uiso 1 1 calc R . .
C58 C 0.9427(5) 0.1254(4) 0.3222(5) 0.0500(16) Uani 1 1 d . . .
H58A H 0.9003 0.0805 0.3252 0.060 Uiso 1 1 calc R . .
H58B H 0.9802 0.1148 0.2743 0.060 Uiso 1 1 calc R . .
C59 C 0.8754(4) 0.1959(10) 0.2909(4) 0.0648(15) Uani 1 1 d . . .
H59A H 0.8445 0.2093 0.3429 0.078 Uiso 1 1 calc R . .
H59B H 0.9184 0.2392 0.2831 0.078 Uiso 1 1 calc R . .
C60 C 0.7920(5) 0.1875(10) 0.1992(5) 0.083(3) Uani 1 1 d . . .
H60A H 0.8203 0.1691 0.1483 0.125 Uiso 1 1 calc R . .
H60B H 0.7600 0.2371 0.1813 0.125 Uiso 1 1 calc R . .
H60C H 0.7423 0.1509 0.2092 0.125 Uiso 1 1 calc R . .
C61 C 0.5825(5) 0.2225(4) 1.3033(5) 0.0583(19) Uani 1 1 d . . .
H61 H 0.6196 0.1976 1.3594 0.070 Uiso 1 1 calc R . .
C62 C 0.5353(5) 0.2540(4) 1.2321(5) 0.0516(16) Uani 1 1 d . . .
C63 C 0.4827(5) 0.2928(4) 1.1436(5) 0.0442(15) Uani 1 1 d . . .
C64 C 0.3783(5) 0.2923(4) 1.1093(5) 0.0565(17) Uani 1 1 d . . .
H64 H 0.3385 0.2652 1.1423 0.068 Uiso 1 1 calc R . .
C65 C 0.3328(5) 0.3327(5) 1.0249(5) 0.062(2) Uani 1 1 d . . .
H65 H 0.2618 0.3323 1.0035 0.075 Uiso 1 1 calc R . .
C66 C 0.5387(5) 0.3330(4) 1.0897(5) 0.0505(16) Uani 1 1 d . . .
H66 H 0.6097 0.3346 1.1095 0.061 Uiso 1 1 calc R . .
C67 C 0.4843(5) 0.3704(4) 1.0053(5) 0.0577(18) Uani 1 1 d . . .
H67 H 0.5218 0.3966 0.9692 0.069 Uiso 1 1 calc R . .
O1 O 0.6734(4) 0.3717(3) 0.8510(4) 0.0485(12) Uani 1 1 d . . .
O2 O 0.7484(3) 0.4086(3) 0.6878(3) 0.0512(11) Uani 1 1 d . . .
H70 H 0.616(7) 0.387(6) 0.829(8) 0.12(4) Uiso 1 1 d . . .
H71 H 0.700(5) 0.382(4) 0.900(5) 0.03(2) Uiso 1 1 d . . .

loop_
_atom_site_aniso_label
_atom_site_aniso_U_11
_atom_site_aniso_U_22
_atom_site_aniso_U_33
_atom_site_aniso_U_23
_atom_site_aniso_U_13
_atom_site_aniso_U_12
Pt1 0.02837(8) 0.02950(8) 0.02401(8) -0.0014(2) 0.00527(6) 0.0017(2)
N1 0.040(3) 0.057(3) 0.043(3) -0.012(3) 0.001(2) -0.013(2)
N2 0.052(3) 0.083(5) 0.051(4) 0.031(3) 0.009(3) 0.016(3)
N3 0.058(4) 0.066(4) 0.052(4) -0.026(3) 0.011(3) -0.014(3)
N4 0.059(3) 0.052(3) 0.054(4) 0.020(3) 0.006(3) 0.014(3)
N5 0.041(3) 0.034(3) 0.031(3) 0.000(2) 0.013(2) -0.004(2)
N6 0.044(3) 0.049(3) 0.037(3) -0.003(2) 0.011(2) 0.002(2)
N7 0.057(4) 0.088(5) 0.050(4) 0.024(3) 0.021(3) 0.011(3)
C1 0.031(4) 0.033(5) 0.032(5) 0.001(4) 0.002(4) 0.002(4)
C2 0.032(4) 0.039(4) 0.041(4) -0.004(3) 0.011(3) 0.000(3)
C3 0.036(3) 0.030(3) 0.041(4) 0.000(3) 0.004(3) 0.003(3)
C4 0.042(3) 0.076(5) 0.044(4) -0.020(4) 0.018(3) -0.012(3)
C5 0.039(3) 0.084(5) 0.061(5) -0.024(4) 0.013(3) -0.018(3)
C6 0.037(4) 0.056(5) 0.046(5) -0.015(4) 0.013(3) -0.007(3)
C7 0.043(4) 0.057(5) 0.042(4) -0.014(3) 0.011(3) -0.006(3)
C8 0.034(4) 0.031(5) 0.025(5) 0.002(4) 0.008(3) 0.001(3)
C9 0.028(4) 0.047(4) 0.030(3) 0.001(3) 0.008(3) 0.000(3)
C10 0.034(3) 0.042(4) 0.033(3) 0.008(3) 0.010(3) 0.009(3)
C11 0.048(3) 0.053(4) 0.034(3) 0.003(3) 0.006(3) 0.001(3)
C12 0.044(4) 0.090(6) 0.043(4) 0.009(4) 0.002(3) 0.006(4)
C13 0.046(4) 0.050(5) 0.043(4) 0.007(3) 0.009(3) 0.003(3)
C14 0.049(5) 0.060(7) 0.074(8) 0.030(6) 0.005(5) 0.009(5)
C15 0.026(4) 0.043(5) 0.029(5) 0.012(4) 0.003(3) 0.000(3)
C16 0.032(4) 0.037(4) 0.029(3) -0.002(3) 0.009(3) 0.003(3)
C17 0.041(3) 0.035(3) 0.025(3) -0.002(2) 0.004(3) -0.001(3)
C18 0.043(3) 0.060(4) 0.054(4) -0.025(3) 0.013(3) -0.007(3)
C19 0.054(4) 0.068(5) 0.060(5) -0.031(4) 0.017(4) -0.005(4)
C20 0.041(4) 0.045(4) 0.041(4) -0.001(3) 0.006(3) 0.004(3)
C21 0.053(5) 0.053(6) 0.041(5) -0.013(4) 0.014(4) -0.018(5)
C22 0.034(4) 0.035(5) 0.026(5) -0.004(4) 0.007(4) 0.000(4)
C23 0.038(4) 0.034(4) 0.030(4) 0.009(3) 0.004(3) -0.002(3)
C24 0.039(3) 0.033(3) 0.029(3) -0.001(3) 0.000(3) -0.004(3)
C25 0.064(5) 0.046(4) 0.037(4) 0.008(3) 0.015(4) 0.005(4)
C26 0.075(5) 0.048(4) 0.042(4) 0.010(3) 0.010(4) -0.002(4)
C27 0.051(4) 0.054(4) 0.050(4) 0.018(3) 0.016(3) 0.010(3)
C28 0.057(4) 0.062(5) 0.060(5) 0.021(4) 0.021(4) 0.026(4)
C29 0.073(5) 0.056(4) 0.053(5) -0.003(4) 0.020(4) 0.011(4)
C30 0.098(7) 0.054(5) 0.098(8) -0.006(5) 0.017(6) 0.018(5)
C31 0.062(5) 0.070(5) 0.090(7) -0.022(5) 0.017(5) 0.002(4)
C32 0.097(7) 0.109(8) 0.102(8) -0.015(6) 0.053(6) -0.017(6)
C33 0.066(4) 0.072(5) 0.056(5) 0.006(4) 0.030(4) 0.002(4)
C34 0.077(5) 0.076(8) 0.080(5) 0.009(4) 0.036(4) 0.007(4)
C35 0.058(4) 0.077(5) 0.064(5) -0.012(4) 0.026(4) -0.003(4)
C36 0.075(5) 0.098(7) 0.066(6) 0.002(5) 0.033(5) 0.001(5)
C37 0.058(3) 0.038(4) 0.036(3) 0.004(4) 0.012(2) -0.004(4)
C38 0.046(3) 0.058(4) 0.045(3) -0.005(7) 0.008(2) 0.007(6)
C39 0.058(4) 0.074(5) 0.069(5) 0.032(4) 0.003(4) 0.000(4)
C40 0.058(5) 0.121(8) 0.054(5) 0.022(5) -0.013(4) -0.002(5)
C41 0.075(5) 0.056(4) 0.053(5) 0.012(3) 0.011(4) -0.001(3)
C42 0.055(4) 0.106(10) 0.053(4) 0.020(6) 0.005(3) 0.019(6)
C43 0.073(5) 0.063(5) 0.077(6) -0.002(4) 0.008(4) -0.020(4)
C44 0.072(6) 0.111(7) 0.092(7) 0.032(6) -0.007(5) -0.018(5)
C45 0.046(4) 0.039(4) 0.040(4) -0.010(3) 0.009(3) -0.001(3)
C46 0.051(4) 0.044(4) 0.067(5) -0.012(4) 0.021(4) -0.007(4)
C47 0.084(6) 0.053(5) 0.072(6) -0.030(4) 0.047(5) -0.025(4)
C48 0.082(6) 0.056(5) 0.066(6) -0.012(4) 0.031(5) -0.024(4)
C49 0.053(4) 0.070(5) 0.056(5) -0.005(4) 0.024(4) 0.003(4)
C50 0.080(5) 0.064(5) 0.063(5) -0.002(4) 0.023(4) 0.000(4)
C51 0.079(5) 0.081(5) 0.059(5) -0.008(4) 0.034(4) -0.024(4)
C52 0.094(6) 0.067(5) 0.073(6) -0.003(4) 0.045(5) -0.018(4)
C53 0.054(4) 0.058(4) 0.042(4) -0.005(3) 0.009(3) -0.002(3)
C54 0.062(4) 0.052(5) 0.047(4) -0.007(3) 0.007(3) -0.009(3)
C55 0.066(4) 0.080(10) 0.048(4) -0.011(5) 0.004(3) -0.006(5)
C56 0.100(7) 0.091(7) 0.072(7) -0.029(5) -0.012(5) 0.008(6)
C57 0.044(3) 0.052(4) 0.039(4) 0.003(3) 0.015(3) 0.003(3)
C58 0.048(4) 0.059(4) 0.044(4) 0.000(3) 0.013(3) -0.007(3)
C59 0.065(3) 0.078(4) 0.050(3) 0.002(9) 0.012(3) 0.001(9)
C60 0.071(4) 0.115(8) 0.063(4) 0.027(8) 0.017(4) 0.013(8)
C61 0.066(4) 0.052(4) 0.051(4) 0.010(3) 0.006(4) 0.000(3)
C62 0.061(4) 0.048(4) 0.042(4) 0.004(3) 0.009(3) 0.001(3)
C63 0.057(4) 0.042(3) 0.033(3) -0.001(3) 0.009(3) 0.003(3)
C64 0.058(4) 0.068(5) 0.047(4) 0.010(4) 0.019(3) -0.002(4)
C65 0.050(4) 0.090(6) 0.046(4) 0.017(4) 0.011(3) 0.006(4)
C66 0.047(4) 0.062(4) 0.041(4) 0.004(3) 0.009(3) 0.001(3)
C67 0.057(4) 0.073(5) 0.046(4) 0.016(4) 0.020(3) 0.001(4)
O1 0.048(3) 0.055(3) 0.036(3) -0.007(2) 0.000(2) 0.006(2)
O2 0.045(2) 0.056(3) 0.048(3) -0.002(2) 0.005(2) 0.006(2)

loop_
_atom_type_symbol
_atom_type_description
_atom_type_scat_dispersion_real
_atom_type_scat_dispersion_imag
_atom_type_scat_source
C C 0.0033 0.0016 'International Tables Vol C Tables 4.2.6.8 and 6.1.1.4'
H H 0.0000 0.0000 'International Tables Vol C Tables 4.2.6.8 and 6.1.1.4'
Cl Cl 0.1484 0.1585 'International Tables Vol C Tables 4.2.6.8 and 6.1.1.4'
N N 0.0061 0.0033 'International Tables Vol C Tables 4.2.6.8 and 6.1.1.4'
O O 0.0106 0.0060 'International Tables Vol C Tables 4.2.6.8 and 6.1.1.4'
Pt Pt -1.7033 8.3905 'International Tables Vol C Tables 4.2.6.8 and 6.1.1.4'

loop_
_geom_angle_atom_site_label_1
_geom_angle_atom_site_label_2
_geom_angle_atom_site_label_3
_geom_angle
_geom_angle_site_symmetry_1
_geom_angle_site_symmetry_3
_geom_angle_publ_flag
C22 Pt1 C15 88.7(5) . . ?
C22 Pt1 C8 177.5(4) . . ?
C15 Pt1 C8 89.45(18) . . ?
C22 Pt1 C1 88.4(2) . . ?
C15 Pt1 C1 175.7(4) . . ?
C8 Pt1 C1 93.5(4) . . ?
C7 N1 C5 116.2(5) . . ?
C14 N2 C12 116.4(7) . . ?
C19 N3 C21 114.5(6) . . ?
C26 N4 C28 114.4(6) . . ?
C37 N5 C33 112.6(5) . . ?
C37 N5 C29 107.1(5) . . ?
C33 N5 C29 108.6(5) . . ?
C37 N5 C41 109.4(5) . . ?
C33 N5 C41 106.5(5) . . ?
C29 N5 C41 112.6(5) . . ?
C57 N6 C45 113.3(5) . . ?
C57 N6 C49 113.0(5) . . ?
C45 N6 C49 104.2(5) . . ?
C57 N6 C53 108.9(5) . . ?
C45 N6 C53 107.0(5) . . ?
C49 N6 C53 110.2(5) . . ?
C67 N7 C65 115.8(6) . . ?
C2 C1 Pt1 172.4(9) . . ?
C1 C2 C3 174.6(11) . . ?
C6 C3 C4 115.6(6) . . ?
C6 C3 C2 124.3(7) . . ?
C4 C3 C2 120.1(6) . . ?
C5 C4 C3 120.0(6) . . ?
C5 C4 H4 120.0 . . ?
C3 C4 H4 120.0 . . ?
N1 C5 C4 123.8(6) . . ?
N1 C5 H5 118.1 . . ?
C4 C5 H5 118.1 . . ?
C7 C6 C3 120.9(7) . . ?
C7 C6 H6 119.6 . . ?
C3 C6 H6 119.6 . . ?
N1 C7 C6 123.6(7) . . ?
N1 C7 H7 118.2 . . ?
C6 C7 H7 118.2 . . ?
C9 C8 Pt1 174.3(8) . . ?
C8 C9 C10 175.4(10) . . ?
C13 C10 C11 115.8(6) . . ?
C13 C10 C9 124.0(7) . . ?
C11 C10 C9 120.2(6) . . ?
C12 C11 C10 119.7(7) . . ?
C12 C11 H11 120.1 . . ?
C10 C11 H11 120.1 . . ?
N2 C12 C11 123.6(7) . . ?
N2 C12 H12 118.2 . . ?
C11 C12 H12 118.2 . . ?
C10 C13 C14 119.5(8) . . ?
C10 C13 H13 120.2 . . ?
C14 C13 H13 120.2 . . ?
N2 C14 C13 124.9(10) . . ?
N2 C14 H14 117.5 . . ?
C13 C14 H14 117.5 . . ?
C16 C15 Pt1 173.2(8) . . ?
C15 C16 C17 179.4(9) . . ?
C18 C17 C20 116.1(6) . . ?
C18 C17 C16 121.6(6) . . ?
C20 C17 C16 122.3(6) . . ?
C17 C18 C19 119.6(6) . . ?
C17 C18 H18 120.2 . . ?
C19 C18 H18 120.2 . . ?
N3 C19 C18 124.8(6) . . ?
N3 C19 H19 117.6 . . ?
C18 C19 H19 117.6 . . ?
C21 C20 C17 119.9(8) . . ?
C21 C20 H20 120.0 . . ?
C17 C20 H20 120.0 . . ?
N3 C21 C20 125.1(9) . . ?
N3 C21 H21 117.4 . . ?
C20 C21 H21 117.5 . . ?
C23 C22 Pt1 177.8(8) . . ?
C22 C23 C24 176.4(9) . . ?
C27 C24 C25 115.8(6) . . ?
C27 C24 C23 122.4(6) . . ?
C25 C24 C23 121.8(7) . . ?
C26 C25 C24 119.3(8) . . ?
C26 C25 H25 120.3 . . ?
C24 C25 H25 120.3 . . ?
N4 C26 C25 125.9(7) . . ?
N4 C26 H26 117.0 . . ?
C25 C26 H26 117.0 . . ?
C28 C27 C24 119.7(6) . . ?
C28 C27 H27 120.2 . . ?
C24 C27 H27 120.2 . . ?
N4 C28 C27 124.8(6) . . ?
N4 C28 H28 117.6 . . ?
C27 C28 H28 117.6 . . ?
C30 C29 N5 117.5(6) . . ?
C30 C29 H29A 107.9 . . ?
N5 C29 H29A 107.9 . . ?
C30 C29 H29B 107.9 . . ?
N5 C29 H29B 107.9 . . ?
H29A C29 H29B 107.2 . . ?
C29 C30 C31 112.1(8) . . ?
C29 C30 H30A 109.2 . . ?
C31 C30 H30A 109.2 . . ?
C29 C30 H30B 109.2 . . ?
C31 C30 H30B 109.2 . . ?
H30A C30 H30B 107.9 . . ?
C32 C31 C30 112.0(7) . . ?
C32 C31 H31A 109.2 . . ?
C30 C31 H31A 109.2 . . ?
C32 C31 H31B 109.2 . . ?
C30 C31 H31B 109.2 . . ?
H31A C31 H31B 107.9 . . ?
C31 C32 H32A 109.5 . . ?
C31 C32 H32B 109.5 . . ?
H32A C32 H32B 109.5 . . ?
C31 C32 H32C 109.5 . . ?
H32A C32 H32C 109.5 . . ?
H32B C32 H32C 109.5 . . ?
C34 C33 N5 119.5(6) . . ?
C34 C33 H33A 107.5 . . ?
N5 C33 H33A 107.5 . . ?
C34 C33 H33B 107.5 . . ?
N5 C33 H33B 107.5 . . ?
H33A C33 H33B 107.0 . . ?
C33 C34 C35 113.1(6) . . ?
C33 C34 H34A 109.0 . . ?
C35 C34 H34A 109.0 . . ?
C33 C34 H34B 109.0 . . ?
C35 C34 H34B 109.0 . . ?
H34A C34 H34B 107.8 . . ?
C36 C35 C34 113.3(6) . . ?
C36 C35 H35A 108.9 . . ?
C34 C35 H35A 108.9 . . ?
C36 C35 H35B 108.9 . . ?
C34 C35 H35B 108.9 . . ?
H35A C35 H35B 107.7 . . ?
C35 C36 H36A 109.5 . . ?
C35 C36 H36B 109.5 . . ?
H36A C36 H36B 109.5 . . ?
C35 C36 H36C 109.5 . . ?
H36A C36 H36C 109.5 . . ?
H36B C36 H36C 109.5 . . ?
C38 C37 N5 117.8(8) . . ?
C38 C37 H37A 107.9 . . ?
N5 C37 H37A 107.9 . . ?
C38 C37 H37B 107.9 . . ?
N5 C37 H37B 107.9 . . ?
H37A C37 H37B 107.2 . . ?
C39 C38 C37 113.2(9) . . ?
C39 C38 H38A 108.9 . . ?
C37 C38 H38A 108.9 . . ?
C39 C38 H38B 108.9 . . ?
C37 C38 H38B 108.9 . . ?
H38A C38 H38B 107.7 . . ?
C38 C39 C40 116.9(7) . . ?
C38 C39 H39A 108.1 . . ?
C40 C39 H39A 108.1 . . ?
C38 C39 H39B 108.1 . . ?
C40 C39 H39B 108.1 . . ?
H39A C39 H39B 107.3 . . ?
C39 C40 H40A 109.5 . . ?
C39 C40 H40B 109.5 . . ?
H40A C40 H40B 109.5 . . ?
C39 C40 H40C 109.5 . . ?
H40A C40 H40C 109.5 . . ?
H40B C40 H40C 109.5 . . ?
C42 C41 N5 121.1(6) . . ?
C42 C41 H41A 107.1 . . ?
N5 C41 H41A 107.1 . . ?
C42 C41 H41B 107.1 . . ?
N5 C41 H41B 107.1 . . ?
H41A C41 H41B 106.8 . . ?
C41 C42 C43 117.6(7) . . ?
C41 C42 H42A 107.9 . . ?
C43 C42 H42A 107.9 . . ?
C41 C42 H42B 107.9 . . ?
C43 C42 H42B 107.9 . . ?
H42A C42 H42B 107.2 . . ?
C44 C43 C42 125.9(8) . . ?
C44 C43 H43A 105.8 . . ?
C42 C43 H43A 105.8 . . ?
C44 C43 H43B 105.8 . . ?
C42 C43 H43B 105.8 . . ?
H43A C43 H43B 106.2 . . ?
C43 C44 H44A 109.5 . . ?
C43 C44 H44B 109.5 . . ?
H44A C44 H44B 109.5 . . ?
C43 C44 H44C 109.5 . . ?
H44A C44 H44C 109.5 . . ?
H44B C44 H44C 109.5 . . ?
C46 C45 N6 115.9(5) . . ?
C46 C45 H45A 108.3 . . ?
N6 C45 H45A 108.3 . . ?
C46 C45 H45B 108.3 . . ?
N6 C45 H45B 108.3 . . ?
H45A C45 H45B 107.4 . . ?
C45 C46 C47 114.4(5) . . ?
C45 C46 H46A 108.7 . . ?
C47 C46 H46A 108.7 . . ?
C45 C46 H46B 108.7 . . ?
C47 C46 H46B 108.7 . . ?
H46A C46 H46B 107.6 . . ?
C48 C47 C46 113.1(6) . . ?
C48 C47 H47A 109.0 . . ?
C46 C47 H47A 109.0 . . ?
C48 C47 H47B 109.0 . . ?
C46 C47 H47B 109.0 . . ?
H47A C47 H47B 107.8 . . ?
C47 C48 H48A 109.5 . . ?
C47 C48 H48B 109.5 . . ?
H48A C48 H48B 109.5 . . ?
C47 C48 H48C 109.5 . . ?
H48A C48 H48C 109.5 . . ?
H48B C48 H48C 109.5 . . ?
C50 C49 N6 118.2(6) . . ?
C50 C49 H49A 107.8 . . ?
N6 C49 H49A 107.8 . . ?
C50 C49 H49B 107.8 . . ?
N6 C49 H49B 107.8 . . ?
H49A C49 H49B 107.1 . . ?
C49 C50 C51 110.0(6) . . ?
C49 C50 H50A 109.7 . . ?
C51 C50 H50A 109.7 . . ?
C49 C50 H50B 109.7 . . ?
C51 C50 H50B 109.7 . . ?
H50A C50 H50B 108.2 . . ?
C52 C51 C50 114.4(6) . . ?
C52 C51 H51A 108.7 . . ?
C50 C51 H51A 108.7 . . ?
C52 C51 H51B 108.7 . . ?
C50 C51 H51B 108.7 . . ?
H51A C51 H51B 107.6 . . ?
C51 C52 H52A 109.5 . . ?
C51 C52 H52B 109.5 . . ?
H52A C52 H52B 109.5 . . ?
C51 C52 H52C 109.5 . . ?
H52A C52 H52C 109.5 . . ?
H52B C52 H52C 109.5 . . ?
C54 C53 N6 118.7(6) . . ?
C54 C53 H53A 107.6 . . ?
N6 C53 H53A 107.6 . . ?
C54 C53 H53B 107.6 . . ?
N6 C53 H53B 107.6 . . ?
H53A C53 H53B 107.1 . . ?
C53 C54 C55 114.0(7) . . ?
C53 C54 H54A 108.7 . . ?
C55 C54 H54A 108.7 . . ?
C53 C54 H54B 108.7 . . ?
C55 C54 H54B 108.7 . . ?
H54A C54 H54B 107.6 . . ?
C56 C55 C54 117.4(8) . . ?
C56 C55 H55A 107.9 . . ?
C54 C55 H55A 107.9 . . ?
C56 C55 H55B 107.9 . . ?
C54 C55 H55B 107.9 . . ?
H55A C55 H55B 107.2 . . ?
C55 C56 H56A 109.5 . . ?
C55 C56 H56B 109.5 . . ?
H56A C56 H56B 109.5 . . ?
C55 C56 H56C 109.5 . . ?
H56A C56 H56C 109.5 . . ?
H56B C56 H56C 109.5 . . ?
C58 C57 N6 116.4(5) . . ?
C58 C57 H57A 108.2 . . ?
N6 C57 H57A 108.2 . . ?
C58 C57 H57B 108.2 . . ?
N6 C57 H57B 108.2 . . ?
H57A C57 H57B 107.3 . . ?
C57 C58 C59 111.4(6) . . ?
C57 C58 H58A 109.3 . . ?
C59 C58 H58A 109.3 . . ?
C57 C58 H58B 109.3 . . ?
C59 C58 H58B 109.3 . . ?
H58A C58 H58B 108.0 . . ?
C60 C59 C58 116.1(12) . . ?
C60 C59 H59A 108.3 . . ?
C58 C59 H59A 108.3 . . ?
C60 C59 H59B 108.3 . . ?
C58 C59 H59B 108.3 . . ?
H59A C59 H59B 107.4 . . ?
C59 C60 H60A 109.5 . . ?
C59 C60 H60B 109.5 . . ?
H60A C60 H60B 109.5 . . ?
C59 C60 H60C 109.5 . . ?
H60A C60 H60C 109.5 . . ?
H60B C60 H60C 109.5 . . ?
C62 C61 H61 180.0 . . ?
C61 C62 C63 176.9(8) . . ?
C64 C63 C66 117.8(6) . . ?
C64 C63 C62 122.5(6) . . ?
C66 C63 C62 119.7(6) . . ?
C63 C64 C65 119.4(6) . . ?
C63 C64 H64 120.3 . . ?
C65 C64 H64 120.3 . . ?
N7 C65 C64 124.1(7) . . ?
N7 C65 H65 117.9 . . ?
C64 C65 H65 117.9 . . ?
C67 C66 C63 117.5(6) . . ?
C67 C66 H66 121.3 . . ?
C63 C66 H66 121.3 . . ?
N7 C67 C66 125.3(6) . . ?
N7 C67 H67 117.4 . . ?
C66 C67 H67 117.4 . . ?
H70 O1 H71 119(9) . . ?

loop_
_geom_bond_atom_site_label_1
_geom_bond_atom_site_label_2
_geom_bond_distance
_geom_bond_site_symmetry_2
_geom_bond_publ_flag
Pt1 C22 1.952(10) . ?
Pt1 C15 1.966(10) . ?
Pt1 C8 2.035(9) . ?
Pt1 C1 2.047(10) . ?
N1 C7 1.325(7) . ?
N1 C5 1.336(8) . ?
N2 C14 1.289(13) . ?
N2 C12 1.346(10) . ?
N3 C19 1.329(8) . ?
N3 C21 1.346(12) . ?
N4 C26 1.328(9) . ?
N4 C28 1.334(9) . ?
N5 C37 1.503(9) . ?
N5 C33 1.504(7) . ?
N5 C29 1.521(8) . ?
N5 C41 1.522(8) . ?
N6 C57 1.497(7) . ?
N6 C45 1.526(8) . ?
N6 C49 1.530(8) . ?
N6 C53 1.555(8) . ?
N7 C67 1.319(8) . ?
N7 C65 1.327(8) . ?
C1 C2 1.146(13) . ?
C2 C3 1.447(11) . ?
C3 C6 1.380(10) . ?
C3 C4 1.390(9) . ?
C4 C5 1.382(9) . ?
C4 H4 0.9300 . ?
C5 H5 0.9300 . ?
C6 C7 1.378(10) . ?
C6 H6 0.9300 . ?
C7 H7 0.9300 . ?
C8 C9 1.179(12) . ?
C9 C10 1.423(10) . ?
C10 C13 1.389(9) . ?
C10 C11 1.395(9) . ?
C11 C12 1.392(9) . ?
C11 H11 0.9300 . ?
C12 H12 0.9300 . ?
C13 C14 1.403(12) . ?
C13 H13 0.9300 . ?
C14 H14 0.9300 . ?
C15 C16 1.238(12) . ?
C16 C17 1.435(10) . ?
C17 C18 1.385(8) . ?
C17 C20 1.391(8) . ?
C18 C19 1.384(9) . ?
C18 H18 0.9300 . ?
C19 H19 0.9300 . ?
C20 C21 1.358(12) . ?
C20 H20 0.9300 . ?
C21 H21 0.9300 . ?
C22 C23 1.257(13) . ?
C23 C24 1.422(10) . ?
C24 C27 1.387(9) . ?
C24 C25 1.400(10) . ?
C25 C26 1.361(11) . ?
C25 H25 0.9300 . ?
C26 H26 0.9300 . ?
C27 C28 1.380(9) . ?
C27 H27 0.9300 . ?
C28 H28 0.9300 . ?
C29 C30 1.477(10) . ?
C29 H29A 0.9700 . ?
C29 H29B 0.9700 . ?
C30 C31 1.542(11) . ?
C30 H30A 0.9700 . ?
C30 H30B 0.9700 . ?
C31 C32 1.455(12) . ?
C31 H31A 0.9700 . ?
C31 H31B 0.9700 . ?
C32 H32A 0.9600 . ?
C32 H32B 0.9600 . ?
C32 H32C 0.9600 . ?
C33 C34 1.466(10) . ?
C33 H33A 0.9700 . ?
C33 H33B 0.9700 . ?
C34 C35 1.556(9) . ?
C34 H34A 0.9700 . ?
C34 H34B 0.9700 . ?
C35 C36 1.497(11) . ?
C35 H35A 0.9700 . ?
C35 H35B 0.9700 . ?
C36 H36A 0.9600 . ?
C36 H36B 0.9600 . ?
C36 H36C 0.9600 . ?
C37 C38 1.484(7) . ?
C37 H37A 0.9700 . ?
C37 H37B 0.9700 . ?
C38 C39 1.481(13) . ?
C38 H38A 0.9700 . ?
C38 H38B 0.9700 . ?
C39 C40 1.504(9) . ?
C39 H39A 0.9700 . ?
C39 H39B 0.9700 . ?
C40 H40A 0.9600 . ?
C40 H40B 0.9600 . ?
C40 H40C 0.9600 . ?
C41 C42 1.406(9) . ?
C41 H41A 0.9700 . ?
C41 H41B 0.9700 . ?
C42 C43 1.467(11) . ?
C42 H42A 0.9700 . ?
C42 H42B 0.9700 . ?
C43 C44 1.413(10) . ?
C43 H43A 0.9700 . ?
C43 H43B 0.9700 . ?
C44 H44A 0.9600 . ?
C44 H44B 0.9600 . ?
C44 H44C 0.9600 . ?
C45 C46 1.497(9) . ?
C45 H45A 0.9700 . ?
C45 H45B 0.9700 . ?
C46 C47 1.505(10) . ?
C46 H46A 0.9700 . ?
C46 H46B 0.9700 . ?
C47 C48 1.481(10) . ?
C47 H47A 0.9700 . ?
C47 H47B 0.9700 . ?
C48 H48A 0.9600 . ?
C48 H48B 0.9600 . ?
C48 H48C 0.9600 . ?
C49 C50 1.455(10) . ?
C49 H49A 0.9700 . ?
C49 H49B 0.9700 . ?
C50 C51 1.575(9) . ?
C50 H50A 0.9700 . ?
C50 H50B 0.9700 . ?
C51 C52 1.485(10) . ?
C51 H51A 0.9700 . ?
C51 H51B 0.9700 . ?
C52 H52A 0.9600 . ?
C52 H52B 0.9600 . ?
C52 H52C 0.9600 . ?
C53 C54 1.467(8) . ?
C53 H53A 0.9700 . ?
C53 H53B 0.9700 . ?
C54 C55 1.479(9) . ?
C54 H54A 0.9700 . ?
C54 H54B 0.9700 . ?
C55 C56 1.457(13) . ?
C55 H55A 0.9700 . ?
C55 H55B 0.9700 . ?
C56 H56A 0.9600 . ?
C56 H56B 0.9600 . ?
C56 H56C 0.9600 . ?
C57 C58 1.488(8) . ?
C57 H57A 0.9700 . ?
C57 H57B 0.9700 . ?
C58 C59 1.511(15) . ?
C58 H58A 0.9700 . ?
C58 H58B 0.9700 . ?
C59 C60 1.494(9) . ?
C59 H59A 0.9700 . ?
C59 H59B 0.9700 . ?
C60 H60A 0.9600 . ?
C60 H60B 0.9600 . ?
C60 H60C 0.9600 . ?
C61 C62 1.180(9) . ?
C61 H61 0.9300 . ?
C62 C63 1.440(9) . ?
C63 C64 1.371(9) . ?
C63 C66 1.396(9) . ?
C64 C65 1.386(9) . ?
C64 H64 0.9300 . ?
C65 H65 0.9300 . ?
C66 C67 1.393(9) . ?
C66 H66 0.9300 . ?
C67 H67 0.9300 . ?
O1 H70 0.81(10) . ?
O1 H71 0.72(6) . ?
